data_7056207
loop_
_publ_author_name
'Elmas, Gamze'
'Okumu\,s, Aytu\(g'
'Sevin\,c, Pelin'
'K\?il\?i\,c, Zeynel'
'A\,c\?ik, Leyla'
'Atalan, Mustafa'
'Turk, Mustafa'
'Deniz, G\"okberk'
'H\"okelek, Tuncer'

_publ_section_title
;
 Phosphorus-nitrogen compounds. Part 37. Syntheses and structural
 characterizations, biological activities of mono and
 bis(4-fluorobenzyl)spirocyclotetraphosphazenes
;
_journal_name_full 'New J. Chem.'
_journal_paper_doi 10.1039/C7NJ00478H
_journal_year 2017
_chemical_formula_moiety 'C22 H30 Cl4 F2 N8 P4'
_chemical_formula_sum 'C22 H30 Cl4 F2 N8 P4'
_chemical_formula_weight 710.22
_chemical_name_systematic
;
 ?
;
_space_group_IT_number 60
_symmetry_cell_setting orthorhombic
_symmetry_space_group_name_Hall '-P 2n 2ab'
_symmetry_space_group_name_H-M 'P b c n'
_atom_sites_solution_hydrogens geom
_atom_sites_solution_primary direct
_atom_sites_solution_secondary difmap
_audit_creation_method SHELXL-97
_audit_update_record
;
2017-02-03 deposited with the CCDC.
2017-05-21 downloaded from the CCDC.
;
_cell_angle_alpha 90.00
_cell_angle_beta 90.00
_cell_angle_gamma 90.00
_cell_formula_units_Z 8
_cell_length_a 37.3694(12)
_cell_length_b 10.3766(3)
_cell_length_c 15.8615(5)
_cell_measurement_reflns_used 8340
_cell_measurement_temperature 173(2)
_cell_measurement_theta_max 24.20
_cell_measurement_theta_min 2.41
_cell_volume 6150.6(3)
_computing_cell_refinement 'SAINT (Bruker, 2012)'
_computing_data_collection 'APEX2 (Bruker, 2012)'
_computing_data_reduction SAINT
_computing_molecular_graphics 'ORTEP-3 for Windows (Farrugia, 2012)'
_computing_publication_material 'WinGX publication routines (Farrugia, 2012) and PLATON (Spek, 2009)'
_computing_structure_refinement 'SHELXL97 (Sheldrick, 2008)'
_computing_structure_solution 'SHELXS97 (Sheldrick, 2008)'
_diffrn_ambient_temperature 173(2)
_diffrn_detector_area_resol_mean 8.3333
_diffrn_measured_fraction_theta_full 0.995
_diffrn_measured_fraction_theta_max 0.995
_diffrn_measurement_device_type 'Bruker APEX-II CCD'
_diffrn_measurement_method '\f and \w scans'
_diffrn_radiation_monochromator graphite
_diffrn_radiation_source 'fine-focus sealed tube'
_diffrn_radiation_type MoK\a
_diffrn_radiation_wavelength 0.71073
_diffrn_reflns_av_R_equivalents 0.0869
_diffrn_reflns_av_sigmaI/netI 0.0581
_diffrn_reflns_limit_h_max 48
_diffrn_reflns_limit_h_min -48
_diffrn_reflns_limit_k_max 13
_diffrn_reflns_limit_k_min -12
_diffrn_reflns_limit_l_max 20
_diffrn_reflns_limit_l_min -20
_diffrn_reflns_number 85778
_diffrn_reflns_theta_full 27.48
_diffrn_reflns_theta_max 27.48
_diffrn_reflns_theta_min 1.09
_exptl_absorpt_coefficient_mu 0.635
_exptl_absorpt_correction_T_max 0.7175
_exptl_absorpt_correction_T_min 0.6479
_exptl_absorpt_correction_type multi-scan
_exptl_absorpt_process_details 'SADABS; Bruker, 2005'
_exptl_crystal_colour colourless
_exptl_crystal_density_diffrn 1.534
_exptl_crystal_density_method 'not measured'
_exptl_crystal_description block
_exptl_crystal_F_000 2912
_exptl_crystal_size_max 0.36
_exptl_crystal_size_mid 0.26
_exptl_crystal_size_min 0.16
_refine_diff_density_max 0.355
_refine_diff_density_min -0.423
_refine_diff_density_rms 0.081
_refine_ls_extinction_method none
_refine_ls_goodness_of_fit_ref 1.038
_refine_ls_hydrogen_treatment constr
_refine_ls_matrix_type full
_refine_ls_number_parameters 363
_refine_ls_number_reflns 7035
_refine_ls_number_restraints 0
_refine_ls_restrained_S_all 1.038
_refine_ls_R_factor_all 0.0835
_refine_ls_R_factor_gt 0.0482
_refine_ls_shift/su_max 0.001
_refine_ls_shift/su_mean 0.000
_refine_ls_structure_factor_coef Fsqd
_refine_ls_weighting_details 'calc w=1/[\s^2^(Fo^2^)+(0.0295P)^2^+6.4117P] where P=(Fo^2^+2Fc^2^)/3'
_refine_ls_weighting_scheme calc
_refine_ls_wR_factor_gt 0.0872
_refine_ls_wR_factor_ref 0.0984
_reflns_number_gt 4848
_reflns_number_total 7035
_reflns_threshold_expression I>2\s(I)
_cod_data_source_file c7nj00478h2.cif
_cod_data_source_block Compound_12
_cod_database_code 7056207

loop_
_symmetry_equiv_pos_as_xyz
'x, y, z'
'-x+1/2, -y+1/2, z+1/2'
'x+1/2, -y+1/2, -z'
'-x, y, -z+1/2'
'-x, -y, -z'
'x-1/2, y-1/2, -z-1/2'
'-x-1/2, y-1/2, z'
'x, -y, z-1/2'

loop_
_atom_site_label
_atom_site_type_symbol
_atom_site_fract_x
_atom_site_fract_y
_atom_site_fract_z
_atom_site_U_iso_or_equiv
_atom_site_adp_type
_atom_site_occupancy
_atom_site_symmetry_multiplicity
_atom_site_calc_flag
_atom_site_refinement_flags
P1 P 0.405751(18) 0.25268(6) 0.04106(4) 0.01836(16) Uani 1 1 d .
P2 P 0.416328(18) 0.45753(6) 0.16344(5) 0.01937(16) Uani 1 1 d .
P3 P 0.414454(19) 0.27003(6) 0.29975(5) 0.02023(16) Uani 1 1 d .
P4 P 0.431007(19) 0.07992(7) 0.17340(5) 0.02247(17) Uani 1 1 d .
Cl1 Cl 0.377355(19) 0.59004(6) 0.14076(5) 0.02899(17) Uani 1 1 d .
Cl2 Cl 0.458813(19) 0.57745(7) 0.17622(5) 0.03151(18) Uani 1 1 d .
Cl3 Cl 0.40469(3) -0.08266(7) 0.20896(5) 0.0449(2) Uani 1 1 d .
Cl4 Cl 0.47870(2) 0.00392(9) 0.14144(6) 0.0504(2) Uani 1 1 d .
F1 F 0.20405(5) 0.0543(2) 0.02902(14) 0.0631(6) Uani 1 1 d .
F2 F 0.21314(5) 0.03255(19) 0.26796(14) 0.0570(6) Uani 1 1 d .
N1 N 0.42407(6) 0.3774(2) 0.08336(14) 0.0232(5) Uani 1 1 d .
N2 N 0.40595(6) 0.39979(19) 0.25056(14) 0.0205(5) Uani 1 1 d .
N3 N 0.43849(6) 0.1661(2) 0.25132(14) 0.0238(5) Uani 1 1 d .
N4 N 0.41124(6) 0.1230(2) 0.09213(14) 0.0248(5) Uani 1 1 d .
N5 N 0.42190(6) 0.2350(2) -0.05495(14) 0.0219(5) Uani 1 1 d .
N6 N 0.36249(6) 0.2689(2) 0.02397(13) 0.0225(5) Uani 1 1 d .
N7 N 0.43479(6) 0.3094(2) 0.38875(14) 0.0270(5) Uani 1 1 d .
N8 N 0.37612(6) 0.2020(2) 0.32762(14) 0.0228(5) Uani 1 1 d .
C1 C 0.46051(8) 0.2155(3) -0.0603(2) 0.0416(8) Uani 1 1 d .
H1A H 0.4677 0.1517 -0.0199 0.062 Uiso 1 1 calc R
H1B H 0.4726 0.2952 -0.0486 0.062 Uiso 1 1 calc R
H1C H 0.4667 0.1868 -0.1160 0.062 Uiso 1 1 calc R
C2 C 0.40917(7) 0.3295(3) -0.11843(18) 0.0269(7) Uani 1 1 d .
H2A H 0.4196 0.3093 -0.1729 0.032 Uiso 1 1 calc R
H2B H 0.4170 0.4153 -0.1025 0.032 Uiso 1 1 calc R
C3 C 0.36893(7) 0.3272(3) -0.12524(17) 0.0276(7) Uani 1 1 d .
H3A H 0.3612 0.2421 -0.1428 0.033 Uiso 1 1 calc R
H3B H 0.3614 0.3883 -0.1680 0.033 Uiso 1 1 calc R
C4 C 0.35133(7) 0.3607(3) -0.04237(17) 0.0255(6) Uani 1 1 d .
H4A H 0.3580 0.4475 -0.0260 0.031 Uiso 1 1 calc R
H4B H 0.3255 0.3579 -0.0488 0.031 Uiso 1 1 calc R
C5 C 0.33884(7) 0.2685(3) 0.09816(17) 0.0250(6) Uani 1 1 d .
H5A H 0.3358 0.3562 0.1182 0.030 Uiso 1 1 calc R
H5B H 0.3500 0.2190 0.1429 0.030 Uiso 1 1 calc R
C6 C 0.30263(7) 0.2116(3) 0.07822(17) 0.0221(6) Uani 1 1 d .
C7 C 0.29982(8) 0.0988(3) 0.03147(18) 0.0312(7) Uani 1 1 d .
H7 H 0.3204 0.0589 0.0113 0.037 Uiso 1 1 calc R
C8 C 0.26662(9) 0.0452(3) 0.0146(2) 0.0403(8) Uani 1 1 d .
H8 H 0.2645 -0.0295 -0.0174 0.048 Uiso 1 1 calc R
C9 C 0.23707(8) 0.1054(3) 0.0465(2) 0.0398(8) Uani 1 1 d .
C10 C 0.23851(8) 0.2156(3) 0.0921(2) 0.0372(8) Uani 1 1 d .
H10 H 0.2178 0.2543 0.1123 0.045 Uiso 1 1 calc R
C11 C 0.27196(7) 0.2691(3) 0.10790(18) 0.0281(7) Uani 1 1 d .
H11 H 0.2736 0.3448 0.1390 0.034 Uiso 1 1 calc R
C12 C 0.46996(8) 0.3705(3) 0.3795(2) 0.0407(8) Uani 1 1 d .
H12A H 0.4689 0.4347 0.3360 0.061 Uiso 1 1 calc R
H12B H 0.4874 0.3064 0.3646 0.061 Uiso 1 1 calc R
H12C H 0.4767 0.4103 0.4318 0.061 Uiso 1 1 calc R
C13 C 0.43442(9) 0.2116(3) 0.4566(2) 0.0408(8) Uani 1 1 d .
H13A H 0.4437 0.2498 0.5079 0.049 Uiso 1 1 calc R
H13B H 0.4501 0.1411 0.4410 0.049 Uiso 1 1 calc R
C14 C 0.39736(9) 0.1587(3) 0.47354(19) 0.0399(8) Uani 1 1 d .
H14A H 0.3821 0.2273 0.4945 0.048 Uiso 1 1 calc R
H14B H 0.3988 0.0926 0.5166 0.048 Uiso 1 1 calc R
C15 C 0.38101(9) 0.1022(3) 0.39439(18) 0.0321(7) Uani 1 1 d .
H15A H 0.3964 0.0343 0.3732 0.039 Uiso 1 1 calc R
H15B H 0.3580 0.0643 0.4080 0.039 Uiso 1 1 calc R
C16 C 0.34395(7) 0.2805(3) 0.33898(18) 0.0266(7) Uani 1 1 d .
H16A H 0.3451 0.3538 0.3011 0.032 Uiso 1 1 calc R
H16B H 0.3435 0.3133 0.3962 0.032 Uiso 1 1 calc R
C17 C 0.30955(7) 0.2066(3) 0.32238(18) 0.0250(6) Uani 1 1 d .
C18 C 0.30842(8) 0.0907(3) 0.27904(18) 0.0299(7) Uani 1 1 d .
H18 H 0.3297 0.0525 0.2615 0.036 Uiso 1 1 calc R
C19 C 0.27605(8) 0.0308(3) 0.2614(2) 0.0349(7) Uani 1 1 d .
H19 H 0.2754 -0.0468 0.2321 0.042 Uiso 1 1 calc R
C20 C 0.24505(8) 0.0889(3) 0.2881(2) 0.0382(8) Uani 1 1 d .
C21 C 0.24490(8) 0.2022(3) 0.3321(2) 0.0388(8) Uani 1 1 d .
H21 H 0.2235 0.2396 0.3495 0.047 Uiso 1 1 calc R
C22 C 0.27753(8) 0.2598(3) 0.35002(19) 0.0327(7) Uani 1 1 d .
H22 H 0.2780 0.3357 0.3812 0.039 Uiso 1 1 calc R

loop_
_atom_site_aniso_label
_atom_site_aniso_U_11
_atom_site_aniso_U_22
_atom_site_aniso_U_33
_atom_site_aniso_U_23
_atom_site_aniso_U_13
_atom_site_aniso_U_12
P1 0.0215(3) 0.0176(3) 0.0159(4) -0.0006(3) 0.0010(3) 0.0020(3)
P2 0.0240(4) 0.0151(3) 0.0190(4) -0.0004(3) 0.0007(3) -0.0006(3)
P3 0.0269(4) 0.0169(3) 0.0169(4) -0.0009(3) -0.0032(3) 0.0009(3)
P4 0.0297(4) 0.0166(3) 0.0211(4) -0.0010(3) -0.0023(3) 0.0055(3)
Cl1 0.0366(4) 0.0217(3) 0.0286(4) 0.0027(3) -0.0019(3) 0.0080(3)
Cl2 0.0321(4) 0.0277(4) 0.0347(4) -0.0044(3) 0.0033(3) -0.0106(3)
Cl3 0.0863(7) 0.0203(4) 0.0281(4) 0.0028(3) -0.0043(4) -0.0123(4)
Cl4 0.0443(5) 0.0609(6) 0.0460(5) -0.0161(5) -0.0060(4) 0.0316(4)
F1 0.0430(12) 0.0754(15) 0.0708(15) 0.0164(12) -0.0198(10) -0.0349(11)
F2 0.0371(11) 0.0567(13) 0.0773(16) 0.0199(12) -0.0093(10) -0.0163(10)
N1 0.0299(13) 0.0195(11) 0.0200(13) -0.0016(10) 0.0024(10) -0.0020(10)
N2 0.0267(12) 0.0167(11) 0.0181(12) 0.0000(10) 0.0010(9) 0.0010(10)
N3 0.0268(12) 0.0226(12) 0.0220(13) -0.0028(11) -0.0048(10) 0.0046(10)
N4 0.0335(13) 0.0186(11) 0.0223(13) 0.0012(10) -0.0064(10) 0.0010(10)
N5 0.0226(12) 0.0251(12) 0.0180(13) 0.0000(10) 0.0031(9) 0.0049(10)
N6 0.0221(12) 0.0304(13) 0.0150(13) 0.0052(10) 0.0031(9) 0.0012(10)
N7 0.0383(14) 0.0216(12) 0.0211(13) -0.0011(11) -0.0101(11) 0.0008(11)
N8 0.0298(12) 0.0177(11) 0.0208(13) 0.0036(10) 0.0014(10) 0.0002(10)
C1 0.0341(17) 0.054(2) 0.036(2) 0.0047(17) 0.0109(15) 0.0152(16)
C2 0.0349(16) 0.0280(15) 0.0177(15) 0.0032(13) 0.0056(12) 0.0024(13)
C3 0.0360(16) 0.0296(15) 0.0172(16) 0.0047(13) -0.0039(12) 0.0036(13)
C4 0.0256(14) 0.0312(16) 0.0196(16) 0.0068(13) -0.0017(12) 0.0042(13)
C5 0.0224(14) 0.0333(16) 0.0192(16) -0.0011(13) 0.0021(12) -0.0016(12)
C6 0.0259(14) 0.0242(15) 0.0162(15) 0.0038(12) -0.0001(11) -0.0028(12)
C7 0.0361(17) 0.0317(16) 0.0257(17) -0.0012(14) 0.0035(13) -0.0031(14)
C8 0.058(2) 0.0320(17) 0.0306(19) -0.0003(15) -0.0045(16) -0.0170(17)
C9 0.0306(17) 0.048(2) 0.041(2) 0.0177(17) -0.0111(15) -0.0203(16)
C10 0.0231(16) 0.046(2) 0.043(2) 0.0118(17) 0.0018(14) -0.0016(14)
C11 0.0266(15) 0.0317(16) 0.0260(17) 0.0021(14) 0.0020(12) -0.0029(13)
C12 0.0402(19) 0.0383(18) 0.044(2) -0.0056(17) -0.0179(16) -0.0017(15)
C13 0.063(2) 0.0337(17) 0.0256(18) 0.0014(15) -0.0161(16) 0.0036(17)
C14 0.074(2) 0.0306(17) 0.0156(17) 0.0075(14) -0.0026(16) 0.0049(17)
C15 0.0502(19) 0.0222(15) 0.0240(17) 0.0087(13) 0.0043(14) 0.0016(14)
C16 0.0314(15) 0.0241(15) 0.0242(17) -0.0018(13) 0.0074(12) 0.0016(12)
C17 0.0298(15) 0.0249(15) 0.0204(16) 0.0054(13) 0.0057(12) 0.0008(12)
C18 0.0345(16) 0.0270(16) 0.0283(18) 0.0028(14) 0.0051(13) -0.0034(13)
C19 0.0439(19) 0.0282(16) 0.0325(19) 0.0028(15) -0.0030(15) -0.0075(15)
C20 0.0305(17) 0.0410(19) 0.043(2) 0.0178(17) -0.0051(15) -0.0086(15)
C21 0.0319(17) 0.044(2) 0.041(2) 0.0118(17) 0.0101(15) 0.0039(15)
C22 0.0390(18) 0.0306(16) 0.0285(18) 0.0049(14) 0.0082(14) 0.0008(14)

loop_
_atom_type_symbol
_atom_type_description
_atom_type_scat_dispersion_real
_atom_type_scat_dispersion_imag
_atom_type_scat_source
C C 0.0030 0.0020 'International Tables Vol C Tables 4.2.6.8 and 6.1.1.4'
H H 0.0000 0.0000 'International Tables Vol C Tables 4.2.6.8 and 6.1.1.4'
Cl Cl 0.1480 0.1590 'International Tables Vol C Tables 4.2.6.8 and 6.1.1.4'
F F 0.0170 0.0100 'International Tables Vol C Tables 4.2.6.8 and 6.1.1.4'
N N 0.0060 0.0030 'International Tables Vol C Tables 4.2.6.8 and 6.1.1.4'
P P 0.1020 0.0940 'International Tables Vol C Tables 4.2.6.8 and 6.1.1.4'

loop_
_geom_angle_atom_site_label_1
_geom_angle_atom_site_label_2
_geom_angle_atom_site_label_3
_geom_angle
N1 P1 N5 108.58(12)
N1 P1 N6 113.78(12)
N4 P1 N1 114.51(12)
N4 P1 N5 109.30(12)
N4 P1 N6 107.34(12)
N6 P1 N5 102.63(11)
Cl2 P2 Cl1 99.40(4)
N1 P2 Cl1 110.61(9)
N1 P2 Cl2 105.42(9)
N1 P2 N2 124.73(12)
N2 P2 Cl1 103.82(9)
N2 P2 Cl2 110.05(9)
N2 P3 N3 116.61(12)
N2 P3 N7 107.56(11)
N2 P3 N8 108.62(11)
N3 P3 N7 108.55(12)
N3 P3 N8 109.03(12)
N7 P3 N8 105.95(12)
Cl4 P4 Cl3 99.97(5)
N3 P4 Cl3 110.17(9)
N3 P4 Cl4 105.48(9)
N3 P4 N4 125.58(12)
N4 P4 Cl3 103.84(9)
N4 P4 Cl4 108.96(10)
P2 N1 P1 134.04(15)
P2 N2 P3 135.49(14)
P4 N3 P3 132.06(15)
P4 N4 P1 136.99(15)
C1 N5 P1 115.55(19)
C1 N5 C2 111.6(2)
C2 N5 P1 115.85(17)
C4 N6 P1 117.34(17)
C5 N6 P1 117.21(17)
C5 N6 C4 113.7(2)
C12 N7 P3 115.7(2)
C12 N7 C13 112.2(2)
C13 N7 P3 116.53(19)
C15 N8 P3 112.27(18)
C16 N8 P3 120.36(17)
C16 N8 C15 113.6(2)
N5 C1 H1A 109.5
N5 C1 H1B 109.5
N5 C1 H1C 109.5
H1A C1 H1B 109.5
H1A C1 H1C 109.5
H1B C1 H1C 109.5
N5 C2 C3 111.0(2)
N5 C2 H2A 109.4
N5 C2 H2B 109.4
C3 C2 H2A 109.4
C3 C2 H2B 109.4
H2A C2 H2B 108.0
C2 C3 C4 111.6(2)
C2 C3 H3A 109.3
C2 C3 H3B 109.3
C4 C3 H3A 109.3
C4 C3 H3B 109.3
H3A C3 H3B 108.0
N6 C4 C3 110.4(2)
N6 C4 H4A 109.6
N6 C4 H4B 109.6
C3 C4 H4A 109.6
C3 C4 H4B 109.6
H4A C4 H4B 108.1
N6 C5 C6 111.8(2)
N6 C5 H5A 109.3
N6 C5 H5B 109.3
C6 C5 H5A 109.3
C6 C5 H5B 109.3
H5A C5 H5B 107.9
C7 C6 C5 120.6(2)
C11 C6 C5 120.3(2)
C11 C6 C7 119.0(3)
C6 C7 H7 119.7
C8 C7 C6 120.6(3)
C8 C7 H7 119.7
C7 C8 H8 121.0
C9 C8 C7 117.9(3)
C9 C8 H8 121.0
C8 C9 F1 118.4(3)
C10 C9 F1 118.0(3)
C10 C9 C8 123.5(3)
C9 C10 C11 118.0(3)
C9 C10 H10 121.0
C11 C10 H10 121.0
C6 C11 C10 121.0(3)
C6 C11 H11 119.5
C10 C11 H11 119.5
N7 C12 H12A 109.5
N7 C12 H12B 109.5
N7 C12 H12C 109.5
H12A C12 H12B 109.5
H12A C12 H12C 109.5
H12B C12 H12C 109.5
N7 C13 C14 112.7(2)
N7 C13 H13A 109.0
N7 C13 H13B 109.0
C14 C13 H13A 109.0
C14 C13 H13B 109.0
H13A C13 H13B 107.8
C13 C14 C15 111.2(3)
C13 C14 H14A 109.4
C13 C14 H14B 109.4
C15 C14 H14A 109.4
C15 C14 H14B 109.4
H14A C14 H14B 108.0
N8 C15 C14 111.7(2)
N8 C15 H15A 109.3
N8 C15 H15B 109.3
C14 C15 H15A 109.3
C14 C15 H15B 109.3
H15A C15 H15B 108.0
N8 C16 C17 113.1(2)
N8 C16 H16A 109.0
N8 C16 H16B 109.0
C17 C16 H16A 109.0
C17 C16 H16B 109.0
H16A C16 H16B 107.8
C18 C17 C16 123.4(2)
C18 C17 C22 118.4(3)
C22 C17 C16 118.2(3)
C17 C18 C19 121.0(3)
C17 C18 H18 119.5
C19 C18 H18 119.5
C18 C19 H19 120.8
C20 C19 C18 118.5(3)
C20 C19 H19 120.8
F2 C20 C19 118.5(3)
F2 C20 C21 118.9(3)
C21 C20 C19 122.6(3)
C20 C21 C22 118.1(3)
C20 C21 H21 120.9
C22 C21 H21 120.9
C17 C22 H22 119.3
C21 C22 C17 121.4(3)
C21 C22 H22 119.3

loop_
_geom_bond_atom_site_label_1
_geom_bond_atom_site_label_2
_geom_bond_distance
P1 N1 1.611(2)
P1 N4 1.584(2)
P1 N5 1.648(2)
P1 N6 1.648(2)
P2 N1 1.545(2)
P2 N2 1.555(2)
P3 N2 1.588(2)
P3 N3 1.600(2)
P3 N7 1.655(2)
P3 N8 1.657(2)
P4 Cl3 2.0326(10)
P4 Cl4 2.0137(10)
P4 N3 1.551(2)
P4 N4 1.552(2)
Cl1 P2 2.0350(9)
Cl2 P2 2.0274(9)
F1 C9 1.371(3)
F2 C20 1.366(3)
N5 C1 1.460(3)
N5 C2 1.484(3)
N6 C4 1.479(3)
N6 C5 1.471(3)
N7 C13 1.479(4)
N8 C15 1.492(3)
N8 C16 1.464(3)
C1 H1A 0.9600
C1 H1B 0.9600
C1 H1C 0.9600
C2 C3 1.508(4)
C2 H2A 0.9700
C2 H2B 0.9700
C3 H3A 0.9700
C3 H3B 0.9700
C4 C3 1.510(4)
C4 H4A 0.9700
C4 H4B 0.9700
C5 H5A 0.9700
C5 H5B 0.9700
C6 C5 1.510(4)
C6 C7 1.389(4)
C7 H7 0.9300
C8 C7 1.386(4)
C8 H8 0.9300
C9 C8 1.366(4)
C9 C10 1.354(5)
C10 H10 0.9300
C11 C6 1.375(4)
C11 C10 1.390(4)
C11 H11 0.9300
C12 N7 1.466(4)
C12 H12A 0.9600
C12 H12B 0.9600
C12 H12C 0.9600
C13 C14 1.514(4)
C13 H13A 0.9700
C13 H13B 0.9700
C14 H14A 0.9700
C14 H14B 0.9700
C15 C14 1.514(4)
C15 H15A 0.9700
C15 H15B 0.9700
C16 H16A 0.9700
C16 H16B 0.9700
C17 C16 1.520(4)
C17 C18 1.385(4)
C17 C22 1.389(4)
C18 H18 0.9300
C19 C18 1.389(4)
C19 H19 0.9300
C20 C19 1.372(4)
C20 C21 1.368(5)
C21 C22 1.387(4)
C21 H21 0.9300
C22 H22 0.9300

loop_
_geom_torsion_atom_site_label_1
_geom_torsion_atom_site_label_2
_geom_torsion_atom_site_label_3
_geom_torsion_atom_site_label_4
_geom_torsion
N5 P1 N1 P2 167.91(19)
N6 P1 N1 P2 54.3(2)
N4 P1 N1 P2 -69.7(2)
N1 P1 N4 P4 -2.3(3)
N5 P1 N4 P4 119.8(2)
N6 P1 N4 P4 -129.6(2)
N1 P1 N5 C1 60.4(2)
N1 P1 N5 C2 -72.9(2)
N4 P1 N5 C1 -65.1(2)
N4 P1 N5 C2 161.58(19)
N6 P1 N5 C1 -178.8(2)
N6 P1 N5 C2 47.9(2)
N1 P1 N6 C4 69.4(2)
N1 P1 N6 C5 -71.4(2)
N4 P1 N6 C4 -162.88(19)
N4 P1 N6 C5 56.4(2)
N5 P1 N6 C4 -47.7(2)
N5 P1 N6 C5 171.53(19)
Cl1 P2 N1 P1 -83.2(2)
Cl2 P2 N1 P1 170.24(17)
N2 P2 N1 P1 41.6(3)
Cl1 P2 N2 P3 158.30(18)
Cl2 P2 N2 P3 -96.10(19)
N1 P2 N2 P3 30.6(3)
N3 P3 N2 P2 -2.2(3)
N7 P3 N2 P2 119.9(2)
N8 P3 N2 P2 -125.8(2)
N2 P3 N3 P4 -68.9(2)
N7 P3 N3 P4 169.48(18)
N8 P3 N3 P4 54.5(2)
N2 P3 N7 C12 -64.7(2)
N2 P3 N7 C13 160.2(2)
N3 P3 N7 C12 62.2(2)
N3 P3 N7 C13 -72.8(2)
N8 P3 N7 C12 179.2(2)
N8 P3 N7 C13 44.1(2)
N2 P3 N8 C15 -163.36(18)
N2 P3 N8 C16 -25.6(2)
N3 P3 N8 C15 68.6(2)
N3 P3 N8 C16 -153.6(2)
N7 P3 N8 C15 -48.1(2)
N7 P3 N8 C16 89.7(2)
Cl3 P4 N3 P3 -83.7(2)
Cl4 P4 N3 P3 169.26(17)
N4 P4 N3 P3 41.5(3)
Cl3 P4 N4 P1 156.9(2)
Cl4 P4 N4 P1 -97.2(2)
N3 P4 N4 P1 29.1(3)
P1 N5 C2 C3 -57.4(3)
C1 N5 C2 C3 167.6(2)
P1 N6 C4 C3 55.8(3)
C5 N6 C4 C3 -162.1(2)
P1 N6 C5 C6 -148.44(19)
C4 N6 C5 C6 69.4(3)
P3 N7 C13 C14 -50.0(3)
C12 N7 C13 C14 173.4(3)
P3 N8 C15 C14 59.8(3)
C16 N8 C15 C14 -81.0(3)
P3 N8 C16 C17 152.1(2)
C15 N8 C16 C17 -70.6(3)
N5 C2 C3 C4 60.3(3)
N6 C4 C3 C2 -58.9(3)
C7 C6 C5 N6 44.7(4)
C11 C6 C5 N6 -136.9(3)
C5 C6 C7 C8 178.7(3)
C11 C6 C7 C8 0.3(4)
C9 C8 C7 C6 -1.1(5)
F1 C9 C8 C7 179.0(3)
C10 C9 C8 C7 1.3(5)
F1 C9 C10 C11 -178.4(3)
C8 C9 C10 C11 -0.7(5)
C10 C11 C6 C5 -178.1(3)
C10 C11 C6 C7 0.4(4)
C6 C11 C10 C9 -0.2(5)
N7 C13 C14 C15 56.6(3)
N8 C15 C14 C13 -62.6(3)
C18 C17 C16 N8 -17.0(4)
C22 C17 C16 N8 164.9(2)
C16 C17 C18 C19 -176.2(3)
C22 C17 C18 C19 1.9(4)
C16 C17 C22 C21 175.5(3)
C18 C17 C22 C21 -2.6(4)
C20 C19 C18 C17 -0.2(4)
F2 C20 C19 C18 177.6(3)
C21 C20 C19 C18 -0.8(5)
F2 C20 C21 C22 -178.3(3)
C19 C20 C21 C22 0.0(5)
C20 C21 C22 C17 1.7(5)
